data_7246576
loop_
_publ_author_name
'Zorina-Tikhonova, Ekaterina N.'
'Chistyakov, Aleksandr S.'
'Novikova, Veronika A.'
'Knyazev, Daniil A.'
'Gogoleva, Natalia V.'
'Blinou, Daniil O.'
'Efimov, Nikolay N.'
'Dorovatovskii, Pavel V.'
'Kiskin, Mikhail A.'
'Eremenko, Igor L.'
'Vologzhanina, Anna V.'

_publ_section_title
;
 Design and synthesis of copper(ii) malonates with N,N&#x2032;-containing
 linkers
;
_journal_issue 19
_journal_name_full CrystEngComm
_journal_page_first 2859
_journal_page_last 2870
_journal_paper_doi 10.1039/D3CE00081H
_journal_volume 25
_journal_year 2023
_chemical_formula_moiety 'C15 H12 Cu N2 O4, 2(C2 H3 N)'
_chemical_formula_sum 'C19 H18 Cu N4 O4'
_chemical_formula_weight 429.91
_space_group_crystal_system monoclinic
_space_group_IT_number 14
_space_group_name_Hall '-P 2yn'
_space_group_name_H-M_alt 'P 1 21/n 1'
_atom_sites_solution_hydrogens geom
_audit_creation_date 2023-02-17
_audit_creation_method
;
Olex2 1.5
(compiled 2022.04.07 svn.rca3783a0 for OlexSys, GUI svn.r6498)
;
_audit_update_record
;
2023-03-28 deposited with the CCDC.	2023-04-06 downloaded from the CCDC.
;
_cell_angle_alpha 90
_cell_angle_beta 96.827(6)
_cell_angle_gamma 90
_cell_formula_units_Z 4
_cell_length_a 8.806(2)
_cell_length_b 9.110(3)
_cell_length_c 23.923(6)
_cell_measurement_reflns_used 3806
_cell_measurement_temperature 120
_cell_measurement_theta_max 30.56
_cell_measurement_theta_min 2.38
_cell_volume 1905.6(9)
_computing_cell_refinement 'SAINT v8.34A (Bruker, 2013)'
_computing_data_reduction 'SAINT v8.34A (Bruker, 2013)'
_computing_molecular_graphics 'Olex2 1.5 (Dolomanov et al., 2009)'
_computing_publication_material 'Olex2 1.5 (Dolomanov et al., 2009)'
_computing_structure_refinement 'XL (Sheldrick, 2008)'
_computing_structure_solution 'ShelXT (Sheldrick, 2015)'
_diffrn_ambient_temperature 120
_diffrn_detector_area_resol_mean 7.9
_diffrn_detector_type 'Bruker SMART CCD 1K area detector'
_diffrn_measured_fraction_theta_full 0.999
_diffrn_measured_fraction_theta_max 0.995
_diffrn_measurement_device 'three-circle diffractometer'
_diffrn_measurement_device_type 'Bruker APEX-II CCD'
_diffrn_measurement_method '\f and \w scans'
_diffrn_radiation_type MoK\a
_diffrn_radiation_wavelength 0.71073
_diffrn_reflns_av_R_equivalents 0.0370
_diffrn_reflns_av_unetI/netI 0.0475
_diffrn_reflns_Laue_measured_fraction_full 0.999
_diffrn_reflns_Laue_measured_fraction_max 0.995
_diffrn_reflns_limit_h_max 12
_diffrn_reflns_limit_h_min -12
_diffrn_reflns_limit_k_max 13
_diffrn_reflns_limit_k_min -9
_diffrn_reflns_limit_l_max 34
_diffrn_reflns_limit_l_min -20
_diffrn_reflns_number 13783
_diffrn_reflns_point_group_measured_fraction_full 0.999
_diffrn_reflns_point_group_measured_fraction_max 0.995
_diffrn_reflns_theta_full 25.242
_diffrn_reflns_theta_max 30.622
_diffrn_reflns_theta_min 2.385
_diffrn_standards_number 0
_exptl_absorpt_coefficient_mu 1.179
_exptl_absorpt_correction_T_max 0.7461
_exptl_absorpt_correction_T_min 0.6338
_exptl_absorpt_correction_type multi-scan
_exptl_absorpt_process_details
'SADABS-2014/5 (Bruker,2014/5) was used for absorption correction. wR2(int) was 0.0624 before and 0.0412 after correction. The Ratio of minimum to maximum transmission is 0.8495. The \l/2 correction factor is 0.00150.'
_exptl_crystal_colour blue
_exptl_crystal_colour_primary blue
_exptl_crystal_density_diffrn 1.499
_exptl_crystal_description prism
_exptl_crystal_F_000 884
_exptl_crystal_size_max 0.42
_exptl_crystal_size_mid 0.29
_exptl_crystal_size_min 0.17
_refine_diff_density_max 0.716
_refine_diff_density_min -0.390
_refine_diff_density_rms 0.096
_refine_ls_extinction_method none
_refine_ls_goodness_of_fit_ref 1.044
_refine_ls_hydrogen_treatment constr
_refine_ls_matrix_type full
_refine_ls_number_parameters 255
_refine_ls_number_reflns 5831
_refine_ls_number_restraints 0
_refine_ls_restrained_S_all 1.044
_refine_ls_R_factor_all 0.0625
_refine_ls_R_factor_gt 0.0441
_refine_ls_shift/su_max 0.001
_refine_ls_shift/su_mean 0.000
_refine_ls_structure_factor_coef Fsqd
_refine_ls_weighting_details 'w=1/[\s^2^(Fo^2^)+(0.0483P)^2^+1.4596P] where P=(Fo^2^+2Fc^2^)/3'
_refine_ls_weighting_scheme calc
_refine_ls_wR_factor_gt 0.0989
_refine_ls_wR_factor_ref 0.1067
_reflns_Friedel_coverage 0.000
_reflns_number_gt 4602
_reflns_number_total 5831
_reflns_threshold_expression 'I > 2\s(I)'
_cod_data_source_file d3ce00081h2.cif
_cod_data_source_block 1
_cod_depositor_comments 'Adding full bibliography for 7246576--7246583.cif.'
_cod_original_cell_volume 1905.5(9)
_cod_database_code 7246576
_shelxl_version_number 2014-3
_shelx_space_group_comment
;
The symmetry employed for this shelxl refinement is uniquely defined
by the following loop, which should always be used as a source of
symmetry information in preference to the above space-group names.
They are only intended as comments.
;
_shelx_estimated_absorpt_t_max 0.825
_shelx_estimated_absorpt_t_min 0.637
_olex2_refinement_description
;
1.a Secondary CH2 refined with riding coordinates:
 C2(H2A,H2B)
1.b Aromatic/amide H refined with riding coordinates:
 C4(H4), C5(H5), C7(H7), C8(H8), C9(H9), C10(H10), C11(H11), C13(H13),
 C14(H14), C15(H15)
1.c Idealised Me refined as rotating group:
 C17(H17A,H17B,H17C), C19(H19A,H19B,H19C)
;
_olex2_submission_special_instructions 'No special instructions were received'

loop_
_space_group_symop_operation_xyz
'x, y, z'
'-x+1/2, y+1/2, -z+1/2'
'-x, -y, -z'
'x-1/2, -y-1/2, z-1/2'

loop_
_atom_site_label
_atom_site_type_symbol
_atom_site_fract_x
_atom_site_fract_y
_atom_site_fract_z
_atom_site_U_iso_or_equiv
_atom_site_adp_type
_atom_site_occupancy
_atom_site_site_symmetry_order
_atom_site_calc_flag
_atom_site_refinement_flags_posn
_atom_site_refinement_flags_adp
_atom_site_refinement_flags_occupancy
_atom_site_disorder_assembly
_atom_site_disorder_group
Cu1 Cu 0.68190(3) 0.11483(3) 0.73873(2) 0.01056(7) Uani 1 1 d . . . . .
O1 O 0.69540(17) 0.34928(17) 0.74222(6) 0.0156(3) Uani 1 1 d . . . . .
O2 O 0.61053(18) 0.57477(16) 0.72355(6) 0.0142(3) Uani 1 1 d . . . . .
O3 O 0.47421(16) 0.12309(16) 0.70226(6) 0.0137(3) Uani 1 1 d . . . . .
O4 O 0.23693(19) 0.20374(19) 0.70255(8) 0.0246(4) Uani 1 1 d . . . . .
N1 N 0.6001(2) 0.09067(19) 0.81445(7) 0.0130(3) Uani 1 1 d . . . . .
N2 N 0.7595(2) 0.08558(19) 0.66236(7) 0.0122(3) Uani 1 1 d . . . . .
C1 C 0.5900(2) 0.4356(2) 0.72544(8) 0.0124(4) Uani 1 1 d . . . . .
C2 C 0.4260(2) 0.3876(3) 0.70778(10) 0.0185(4) Uani 1 1 d . . . . .
H2A H 0.3959 0.4296 0.6699 0.022 Uiso 1 1 calc R . . . .
H2B H 0.3624 0.4372 0.7336 0.022 Uiso 1 1 calc R . . . .
C3 C 0.3757(2) 0.2260(2) 0.70484(8) 0.0143(4) Uani 1 1 d . . . . .
C4 C 0.6602(3) 0.1652(3) 0.86019(9) 0.0184(4) Uani 1 1 d . . . . .
H4 H 0.7337 0.2396 0.8561 0.022 Uiso 1 1 calc R . . . .
C5 C 0.6183(3) 0.1369(3) 0.91348(9) 0.0222(5) Uani 1 1 d . . . . .
H5 H 0.6622 0.1921 0.9450 0.027 Uiso 1 1 calc R . . . .
C6 C 0.5115(3) 0.0269(3) 0.92032(9) 0.0194(4) Uani 1 1 d . . . . .
C7 C 0.4474(3) -0.0461(3) 0.87227(9) 0.0188(4) Uani 1 1 d . . . . .
H7 H 0.3720 -0.1196 0.8749 0.023 Uiso 1 1 calc R . . . .
C8 C 0.4937(3) -0.0113(2) 0.82060(9) 0.0167(4) Uani 1 1 d . . . . .
H8 H 0.4482 -0.0619 0.7881 0.020 Uiso 1 1 calc R . . . .
C9 C 0.4668(3) -0.0210(3) 0.97511(9) 0.0220(5) Uani 1 1 d . . . . .
H9 H 0.3834 -0.0875 0.9744 0.026 Uiso 1 1 calc R . . . .
C10 C 0.9069(2) 0.1097(2) 0.65575(9) 0.0147(4) Uani 1 1 d . . . . .
H10 H 0.9731 0.1460 0.6870 0.018 Uiso 1 1 calc R . . . .
C11 C 0.9671(2) 0.0845(2) 0.60568(9) 0.0166(4) Uani 1 1 d . . . . .
H11 H 1.0721 0.1033 0.6030 0.020 Uiso 1 1 calc R . . . .
C12 C 0.8721(2) 0.0310(2) 0.55917(9) 0.0158(4) Uani 1 1 d . . . . .
C13 C 0.7190(2) 0.0067(3) 0.56618(9) 0.0169(4) Uani 1 1 d . . . . .
H13 H 0.6499 -0.0286 0.5356 0.020 Uiso 1 1 calc R . . . .
C14 C 0.6678(2) 0.0342(2) 0.61770(9) 0.0154(4) Uani 1 1 d . . . . .
H14 H 0.5634 0.0159 0.6217 0.018 Uiso 1 1 calc R . . . .
C15 C 0.9274(2) -0.0023(3) 0.50479(9) 0.0179(4) Uani 1 1 d . . . . .
H15 H 0.8535 -0.0291 0.4743 0.022 Uiso 1 1 calc R . . . .
N3 N 0.1042(4) 0.2273(4) 0.92885(14) 0.0655(10) Uani 1 1 d . . . . .
C16 C 0.1504(4) 0.2599(3) 0.88807(13) 0.0368(7) Uani 1 1 d . . . . .
C17 C 0.2075(4) 0.3012(3) 0.83593(12) 0.0367(7) Uani 1 1 d . . . . .
H17A H 0.1524 0.2461 0.8047 0.055 Uiso 1 1 calc GR . . . .
H17B H 0.3169 0.2788 0.8384 0.055 Uiso 1 1 calc GR . . . .
H17C H 0.1917 0.4066 0.8294 0.055 Uiso 1 1 calc GR . . . .
N4 N 0.3465(3) 0.2442(3) 0.55412(11) 0.0352(5) Uani 1 1 d . . . . .
C18 C 0.4580(3) 0.3077(3) 0.55854(11) 0.0274(5) Uani 1 1 d . . . . .
C19 C 0.6009(3) 0.3907(3) 0.56510(13) 0.0358(6) Uani 1 1 d . . . . .
H19A H 0.6606 0.3661 0.5343 0.054 Uiso 1 1 calc GR . . . .
H19B H 0.6598 0.3656 0.6012 0.054 Uiso 1 1 calc GR . . . .
H19C H 0.5782 0.4960 0.5642 0.054 Uiso 1 1 calc GR . . . .

loop_
_atom_site_aniso_label
_atom_site_aniso_U_11
_atom_site_aniso_U_22
_atom_site_aniso_U_33
_atom_site_aniso_U_23
_atom_site_aniso_U_13
_atom_site_aniso_U_12
Cu1 0.01096(12) 0.01172(12) 0.00920(11) -0.00032(9) 0.00207(8) -0.00012(10)
O1 0.0145(7) 0.0120(7) 0.0196(7) 0.0008(5) -0.0007(6) 0.0005(5)
O2 0.0164(7) 0.0132(7) 0.0132(7) 0.0000(5) 0.0025(5) -0.0006(6)
O3 0.0109(7) 0.0147(7) 0.0151(7) -0.0025(6) -0.0005(5) 0.0000(6)
O4 0.0114(7) 0.0231(9) 0.0392(10) -0.0018(7) 0.0023(7) -0.0015(7)
N1 0.0141(8) 0.0116(8) 0.0137(8) 0.0018(6) 0.0033(6) 0.0007(6)
N2 0.0128(8) 0.0132(9) 0.0107(7) 0.0006(6) 0.0021(6) -0.0013(6)
C1 0.0137(9) 0.0154(9) 0.0084(8) -0.0012(7) 0.0028(7) -0.0005(7)
C2 0.0130(9) 0.0157(10) 0.0259(11) -0.0012(9) -0.0011(8) 0.0002(8)
C3 0.0123(9) 0.0189(10) 0.0117(9) 0.0004(7) 0.0011(7) -0.0008(8)
C4 0.0226(11) 0.0178(10) 0.0149(10) -0.0002(8) 0.0023(8) -0.0011(9)
C5 0.0306(13) 0.0232(12) 0.0127(10) -0.0024(8) 0.0019(8) -0.0003(10)
C6 0.0221(11) 0.0236(12) 0.0135(9) 0.0054(8) 0.0054(8) 0.0067(9)
C7 0.0156(10) 0.0218(11) 0.0198(10) 0.0056(8) 0.0051(8) -0.0002(9)
C8 0.0159(10) 0.0188(11) 0.0157(10) 0.0016(8) 0.0027(8) -0.0002(8)
C9 0.0214(11) 0.0272(12) 0.0181(11) 0.0027(9) 0.0047(9) -0.0028(9)
C10 0.0139(9) 0.0170(10) 0.0134(9) -0.0010(8) 0.0027(7) -0.0025(8)
C11 0.0148(10) 0.0209(11) 0.0147(9) -0.0014(8) 0.0043(7) -0.0038(8)
C12 0.0171(10) 0.0178(10) 0.0131(9) -0.0002(8) 0.0048(7) 0.0012(8)
C13 0.0143(10) 0.0251(12) 0.0116(9) -0.0030(8) 0.0027(7) -0.0012(8)
C14 0.0118(9) 0.0201(11) 0.0144(9) -0.0012(8) 0.0024(7) -0.0006(8)
C15 0.0182(11) 0.0229(11) 0.0134(10) -0.0028(8) 0.0046(8) -0.0027(9)
N3 0.080(3) 0.071(2) 0.0498(19) 0.0164(16) 0.0240(18) 0.0077(19)
C16 0.0421(17) 0.0343(16) 0.0344(15) 0.0050(12) 0.0066(13) 0.0072(13)
C17 0.0474(18) 0.0297(15) 0.0337(15) 0.0043(11) 0.0078(13) 0.0112(13)
N4 0.0265(12) 0.0340(13) 0.0432(14) -0.0049(10) -0.0033(10) 0.0023(10)
C18 0.0296(14) 0.0271(13) 0.0244(12) -0.0019(10) -0.0021(10) 0.0050(11)
C19 0.0324(15) 0.0347(15) 0.0390(16) -0.0020(12) -0.0006(12) -0.0066(13)

loop_
_atom_type_symbol
_atom_type_description
_atom_type_scat_dispersion_real
_atom_type_scat_dispersion_imag
_atom_type_scat_source
C C 0.0033 0.0016 'International Tables Vol C Tables 4.2.6.8 and 6.1.1.4'
H H 0.0000 0.0000 'International Tables Vol C Tables 4.2.6.8 and 6.1.1.4'
Cu Cu 0.3201 1.2651 'International Tables Vol C Tables 4.2.6.8 and 6.1.1.4'
N N 0.0061 0.0033 'International Tables Vol C Tables 4.2.6.8 and 6.1.1.4'
O O 0.0106 0.0060 'International Tables Vol C Tables 4.2.6.8 and 6.1.1.4'

loop_
_geom_angle_atom_site_label_1
_geom_angle_atom_site_label_2
_geom_angle_atom_site_label_3
_geom_angle
_geom_angle_site_symmetry_1
_geom_angle_site_symmetry_3
_geom_angle_publ_flag
O2 Cu1 O1 97.04(6) 2_646 . ?
O2 Cu1 N1 88.83(7) 2_646 . ?
O2 Cu1 N2 89.71(7) 2_646 . ?
O3 Cu1 O1 91.37(6) . . ?
O3 Cu1 O2 171.54(6) . 2_646 ?
O3 Cu1 N1 89.42(7) . . ?
O3 Cu1 N2 90.02(7) . . ?
N1 Cu1 O1 95.56(6) . . ?
N1 Cu1 N2 166.27(7) . . ?
N2 Cu1 O1 98.17(6) . . ?
C1 O1 Cu1 125.55(15) . . ?
C1 O2 Cu1 107.08(13) . 2_656 ?
C3 O3 Cu1 127.98(14) . . ?
C4 N1 Cu1 121.51(15) . . ?
C8 N1 Cu1 119.85(14) . . ?
C8 N1 C4 118.34(18) . . ?
C10 N2 Cu1 120.93(14) . . ?
C14 N2 Cu1 121.57(14) . . ?
C14 N2 C10 117.41(17) . . ?
O1 C1 O2 122.2(2) . . ?
O1 C1 C2 123.7(2) . . ?
O2 C1 C2 114.09(18) . . ?
C1 C2 C3 123.18(18) . . ?
O3 C3 C2 120.66(18) . . ?
O4 C3 O3 123.3(2) . . ?
O4 C3 C2 115.97(19) . . ?
N1 C4 C5 122.1(2) . . ?
C4 C5 C6 119.7(2) . . ?
C5 C6 C9 124.7(2) . . ?
C7 C6 C5 117.4(2) . . ?
C7 C6 C9 117.9(2) . . ?
C8 C7 C6 119.7(2) . . ?
N1 C8 C7 122.8(2) . . ?
C9 C9 C6 125.3(3) 3_657 . ?
N2 C10 C11 123.25(19) . . ?
C10 C11 C12 119.5(2) . . ?
C11 C12 C15 123.0(2) . . ?
C13 C12 C11 117.03(19) . . ?
C13 C12 C15 119.93(19) . . ?
C14 C13 C12 120.0(2) . . ?
N2 C14 C13 122.85(19) . . ?
C15 C15 C12 124.9(3) 3_756 . ?
N3 C16 C17 179.4(4) . . ?
N4 C18 C19 179.1(3) . . ?

loop_
_geom_bond_atom_site_label_1
_geom_bond_atom_site_label_2
_geom_bond_distance
_geom_bond_site_symmetry_2
_geom_bond_publ_flag
Cu1 O1 2.1403(17) . ?
Cu1 O2 1.9740(16) 2_646 ?
Cu1 O3 1.9319(15) . ?
Cu1 N1 2.0396(17) . ?
Cu1 N2 2.0425(17) . ?
O1 C1 1.246(3) . ?
O2 Cu1 1.9739(16) 2_656 ?
O2 C1 1.282(3) . ?
O3 C3 1.284(3) . ?
O4 C3 1.234(3) . ?
N1 C4 1.342(3) . ?
N1 C8 1.340(3) . ?
N2 C10 1.345(3) . ?
N2 C14 1.344(3) . ?
C1 C2 1.520(3) . ?
C2 C3 1.536(3) . ?
C4 C5 1.393(3) . ?
C5 C6 1.397(3) . ?
C6 C7 1.388(3) . ?
C6 C9 1.479(3) . ?
C7 C8 1.384(3) . ?
C9 C9 1.320(5) 3_657 ?
C10 C11 1.386(3) . ?
C11 C12 1.398(3) . ?
C12 C13 1.396(3) . ?
C12 C15 1.474(3) . ?
C13 C14 1.384(3) . ?
C15 C15 1.325(4) 3_756 ?
N3 C16 1.140(4) . ?
C16 C17 1.449(4) . ?
N4 C18 1.134(4) . ?
C18 C19 1.460(4) . ?
